data_7119180
loop_
_publ_author_name
'Jack Binns'
'Konstantin V. Kamenev'
'Katie E. R. Marriott'
'Garry J. McIntyre'
'Stephen A. Moggach'
'Mark Murrie'
'Simon Parsons'

_publ_section_title
;
 A non-topological mechanism for negative linear compressibility
;
_journal_name_full Chem.Commun.
_journal_page_first 7486
_journal_volume 52
_journal_year 2016
_chemical_absolute_configuration ad
_chemical_formula_moiety 'C12 H8 Co3 K1 O14,O4'
_chemical_formula_sum 'C12 H8 Co3 K O18'
_chemical_formula_weight 656.08
_chemical_name_systematic 'potassium cobalt (II) citrate, UTSA-16'
_space_group_IT_number 122
_symmetry_cell_setting tetragonal
_symmetry_space_group_name_Hall 'I -4 2bw'
_symmetry_space_group_name_H-M 'I -4 2 d'
_atom_sites_solution_hydrogens difmap
_atom_sites_solution_primary other
_audit_creation_date 14-07-21
_audit_creation_method CRYSTALS_ver_14.40
_audit_update_record
;
2016-05-13 deposited with the CCDC.
2016-05-13 downloaded from the CCDC.
;
_cell_angle_alpha 90
_cell_angle_beta 90
_cell_angle_gamma 90
_cell_formula_units_Z 8
_cell_length_a 12.6111(5)
_cell_length_b 12.6111(5)
_cell_length_c 30.2999(11)
_cell_measurement_reflns_used 3611
_cell_measurement_temperature 293
_cell_measurement_theta_max 24
_cell_measurement_theta_min 4
_cell_volume 4818.9(3)
_computing_cell_refinement 'Apex2 (Bruker AXS, 2006)'
_computing_data_collection 'Apex2 (Bruker AXS, 2006)'
_computing_data_reduction 'Apex2 (Bruker AXS, 2006)'
_computing_molecular_graphics 'CAMERON (Watkin et al., 1996)'
_computing_publication_material 'CRYSTALS (Betteridge et al., 2003)'
_computing_structure_refinement 'CRYSTALS (Betteridge et al., 2003)'
_computing_structure_solution 'USER DEFINED STRUCTURE SOLUTION'
_diffrn_ambient_pressure 1.0
_diffrn_ambient_temperature 293
_diffrn_measured_fraction_theta_full 0.772
_diffrn_measured_fraction_theta_max 0.720
_diffrn_measurement_device Area
_diffrn_measurement_device_type 'Bruker Kappa Apex2'
_diffrn_measurement_method \w
_diffrn_radiation_monochromator graphite
_diffrn_radiation_type 'Mo K\a'
_diffrn_radiation_wavelength 0.71073
_diffrn_reflns_av_R_equivalents 0.052
_diffrn_reflns_limit_h_max 13
_diffrn_reflns_limit_h_min -13
_diffrn_reflns_limit_k_max 8
_diffrn_reflns_limit_k_min -8
_diffrn_reflns_limit_l_max 34
_diffrn_reflns_limit_l_min -34
_diffrn_reflns_number 6416
_diffrn_reflns_theta_full 18.274
_diffrn_reflns_theta_max 24.365
_diffrn_reflns_theta_min 3.675
_diffrn_standards_interval_count .
_diffrn_standards_interval_time .
_diffrn_standards_number 0
_exptl_absorpt_coefficient_mu 2.292
_exptl_absorpt_correction_T_max 0.71
_exptl_absorpt_correction_T_min 0.43
_exptl_absorpt_correction_type multi-scan
_exptl_absorpt_process_details 'SADABS (Siemens, 1996)'
_exptl_crystal_colour purple
_exptl_crystal_density_diffrn 1.809
_exptl_crystal_density_method 'not measured'
_exptl_crystal_description octahedron
_exptl_crystal_F_000 2592
_exptl_crystal_size_max 0.450
_exptl_crystal_size_mid 0.150
_exptl_crystal_size_min 0.150
_refine_diff_density_max 2.25
_refine_diff_density_min -0.72
_refine_ls_abs_structure_details 'Flack (1983), 591 Friedel-pairs'
_refine_ls_abs_structure_Flack 0.13(7)
_refine_ls_extinction_method None
_refine_ls_goodness_of_fit_ref 1.0185
_refine_ls_hydrogen_treatment constr
_refine_ls_matrix_type full
_refine_ls_number_parameters 154
_refine_ls_number_reflns 1155
_refine_ls_number_restraints 107
_refine_ls_R_factor_all 0.1068
_refine_ls_R_factor_gt 0.0774
_refine_ls_shift/su_max 0.0002910
_refine_ls_shift/su_mean 0.0000276
_refine_ls_structure_factor_coef Fsqd
_refine_ls_weighting_details
;
 Method, part 1, Chebychev polynomial, (Watkin, 1994, Prince, 1982) 
 [weight] = 1.0/[A~0~*T~0~(x)+A~1~*T~1~(x) ... +A~n-1~]*T~n-1~(x)] 
 where A~i~ are the Chebychev coefficients listed below and x= Fcalc/Fmax 
 Method = Robust Weighting (Prince, 1982) 
 W = [weight] * [1-(deltaF/6*sigmaF)^2^]^2^ 
 A~i~ are: 
 23.3 36.9 22.6 8.96 2.58 
;
_refine_ls_weighting_scheme calc
_refine_ls_wR_factor_all 0.2688
_refine_ls_wR_factor_gt 0.2027
_refine_ls_wR_factor_ref 0.1949
_reflns_limit_h_max 7
_reflns_limit_h_min -7
_reflns_limit_k_max 13
_reflns_limit_k_min 0
_reflns_limit_l_max 34
_reflns_limit_l_min 0
_reflns_number_gt 1217
_reflns_number_total 1397
_reflns_threshold_expression I>2.0\s(I)
_oxford_diffrn_Wilson_B_factor 0.00
_oxford_diffrn_Wilson_scale 0.00
_oxford_refine_ls_r_factor_ref 0.0732
_oxford_refine_ls_scale 0.05963(5)
_oxford_reflns_number_all 1394
_oxford_reflns_threshold_expression_ref I>3.0\s(I)
_oxford_structure_analysis_title 'UTSA16 in I-42d at 1.0 GPa'
_cod_data_source_file c6cc02489k2.cif
_cod_data_source_block SP3070_10kbar
_cod_depositor_comments
;
The following automatic conversions were performed:

'_atom_sites_solution_primary' value 'Other' changed to 'other'
according to the built-in table from CIF Core dictionary named
'cif_core.dic' version 2.4.1 from 2010-06-29.

Automatic conversion script
Id: cif_fix_values 4624 2016-04-14 12:54:50Z antanas 
;
_cod_original_sg_symbol_H-M 'I -4 2 d '
_cod_original_formula_sum 'C12 H8 Co3 K1 O18'
_cod_database_code 7119180

loop_
_symmetry_equiv_pos_as_xyz
x,y,z
x+1/2,y+1/2,z+1/2
y,-x,-z
y+1/2,-x+1/2,-z+1/2
-x,-y,z
-x+1/2,-y+1/2,z+1/2
-y,x,-z
-y+1/2,x+1/2,-z+1/2
-x+1/2,y,-z+3/4
-x+1,y+1/2,-z+5/4
-y+1/2,-x,z+3/4
-y+1,-x+1/2,z+5/4
x+1/2,-y,-z+3/4
x+1,-y+1/2,-z+5/4
y+1/2,x,z+3/4
y+1,x+1/2,z+5/4

loop_
_atom_site_label
_atom_site_type_symbol
_atom_site_fract_x
_atom_site_fract_y
_atom_site_fract_z
_atom_site_U_iso_or_equiv
_atom_site_occupancy
_atom_site_adp_type
_atom_site_refinement_flags_posn
_atom_site_refinement_flags_adp
_atom_site_refinement_flags_occupancy
_atom_site_disorder_assembly
_atom_site_disorder_group
_atom_site_attached_hydrogens
Co1 Co 0.89434(16) 0.94719(16) 0.45954(5) 0.0204 1.0000 Uani . . . . . .
Co2 Co 1.0000 1.0000 0.30964(7) 0.0280 1.0000 Uani S T . . . .
K1 K 0.7500 0.8275(5) 0.3750 0.0393 1.0000 Uani S T . . . .
C1 C 1.1095(13) 0.9143(12) 0.3788(4) 0.0227 1.0000 Uani . U . . . .
C2 C 1.1575(13) 0.8344(14) 0.4097(4) 0.0277 1.0000 Uani . U . . . .
C3 C 1.0839(12) 0.8048(12) 0.4493(4) 0.0184 1.0000 Uani . U . . . .
C4 C 1.1491(14) 0.7300(13) 0.4775(4) 0.0275 1.0000 Uani . U . . . .
C5 C 1.0915(13) 0.6763(13) 0.5134(4) 0.0210 1.0000 Uani . U . . . .
C6 C 0.9821(14) 0.7477(14) 0.4322(4) 0.0279 1.0000 Uani . U . . . .
O1 O 1.1108(9) 1.0099(9) 0.3911(2) 0.0249 1.0000 Uani . U . . . .
O2 O 1.0722(9) 0.8876(9) 0.3427(3) 0.0265 1.0000 Uani . U . . . .
O3 O 1.0598(9) 0.8979(8) 0.4715(2) 0.0244 1.0000 Uani . U . . . .
O4 O 0.8937(9) 0.7924(9) 0.4383(3) 0.0240 1.0000 Uani . U . . . .
O5 O 0.9944(11) 0.6604(10) 0.4169(4) 0.0494 1.0000 Uani . U . . . .
O6 O 1.0440(10) 0.7341(9) 0.5423(3) 0.0357 1.0000 Uani . U . . . .
O7 O 1.0877(11) 0.5759(9) 0.5153(3) 0.0426 1.0000 Uani . U . . . .
O9 O 1.166(4) 0.461(4) 0.4404(14) 0.074(12) 0.4179 Uiso . . . . . .
O10 O 1.184(3) 0.438(3) 0.4607(11) 0.083(9) 0.5821 Uiso . . . . . .
H21 H 1.2244 0.8578 0.4207 0.0284 1.0000 Uiso R . . . . .
H22 H 1.1654 0.7718 0.3932 0.0278 1.0000 Uiso R . . . . .
H41 H 1.2037 0.7691 0.4906 0.0280 1.0000 Uiso R . . . . .
H42 H 1.1788 0.6775 0.4594 0.0281 1.0000 Uiso R . . . . .
O80 O 1.297(4) 0.605(4) 0.5795(14) 0.103(14) 0.5000 Uiso . . . . . .
O81 O 1.344(5) 0.650(5) 0.5819(16) 0.123(19) 0.5000 Uiso . . . . . .

loop_
_atom_site_aniso_label
_atom_site_aniso_U_11
_atom_site_aniso_U_22
_atom_site_aniso_U_33
_atom_site_aniso_U_23
_atom_site_aniso_U_13
_atom_site_aniso_U_12
Co1 0.0224(12) 0.0228(12) 0.0159(8) 0.0000(7) 0.0009(7) -0.0010(12)
Co2 0.0230(18) 0.040(2) 0.0207(12) 0.0000 0.0000 -0.0024(19)
K1 0.039(4) 0.038(4) 0.041(2) 0.0000 -0.024(2) 0.0000
C1 0.017(8) 0.031(5) 0.020(4) 0.001(3) 0.009(4) 0.004(7)
C2 0.024(7) 0.037(7) 0.022(4) 0.007(4) 0.008(4) 0.002(6)
C3 0.013(5) 0.022(6) 0.020(5) -0.001(3) 0.003(3) 0.001(4)
C4 0.039(8) 0.022(6) 0.021(5) 0.003(4) -0.007(4) 0.000(5)
C5 0.028(9) 0.014(4) 0.021(5) -0.005(3) -0.007(4) -0.005(6)
C6 0.025(4) 0.035(6) 0.023(5) -0.004(4) -0.003(4) -0.008(4)
O1 0.021(6) 0.029(5) 0.025(4) 0.005(3) -0.001(4) -0.008(7)
O2 0.035(7) 0.026(5) 0.019(4) -0.001(3) 0.007(3) 0.010(6)
O3 0.041(7) 0.021(5) 0.010(3) -0.001(3) -0.001(3) 0.001(5)
O4 0.016(4) 0.036(6) 0.020(4) -0.006(3) -0.004(4) -0.016(5)
O5 0.039(8) 0.044(7) 0.065(7) -0.025(6) -0.019(6) -0.003(6)
O6 0.064(9) 0.024(5) 0.019(4) 0.003(3) -0.001(4) 0.018(7)
O7 0.077(11) 0.013(4) 0.038(5) 0.002(4) 0.010(5) 0.002(7)

loop_
_atom_type_symbol
_atom_type_scat_dispersion_real
_atom_type_scat_dispersion_imag
_atom_type_scat_Cromer_Mann_a1
_atom_type_scat_Cromer_Mann_b1
_atom_type_scat_Cromer_Mann_a2
_atom_type_scat_Cromer_Mann_b2
_atom_type_scat_Cromer_Mann_a3
_atom_type_scat_Cromer_Mann_b3
_atom_type_scat_Cromer_Mann_a4
_atom_type_scat_Cromer_Mann_b4
_atom_type_scat_Cromer_Mann_c
_atom_type_scat_source
C 0.0033 0.0016 2.3100 20.8439 1.0200 10.2075 1.5886 0.5687 0.8650 51.6512 0.2156 'International Tables Vol C 4.2.6.8 and 6.1.1.4'
H 0.0000 0.0000 0.4930 10.5109 0.3229 26.1257 0.1402 3.1424 0.0408 57.7998 0.0030 'International Tables Vol C 4.2.6.8 and 6.1.1.4'
O 0.0106 0.0060 3.0485 13.2771 2.2868 5.7011 1.5463 0.3239 0.8670 32.9089 0.2508 'International Tables Vol C 4.2.6.8 and 6.1.1.4'
K 0.2009 0.2494 8.2186 12.7949 7.4398 0.7748 1.0519 213.1870 0.8659 41.6841 1.4228 'International Tables Vol C 4.2.6.8 and 6.1.1.4'
Co 0.3494 0.9721 12.2841 4.2791 7.3409 0.2784 4.0034 13.5359 2.3488 71.1692 1.0118 'International Tables Vol C 4.2.6.8 and 6.1.1.4'

loop_
_geom_angle_atom_site_label_1
_geom_angle_site_symmetry_1
_geom_angle_atom_site_label_2
_geom_angle_site_symmetry_2
_geom_angle_atom_site_label_3
_geom_angle_site_symmetry_3
_geom_angle
_geom_angle_publ_flag
O1 5_775 Co1 . O3 3_576 167.8(4) yes
O1 5_775 Co1 . O3 5_775 86.5(4) yes
O3 3_576 Co1 . O3 5_775 81.9(4) yes
O1 5_775 Co1 . Co1 5_775 85.1(3) yes
O3 3_576 Co1 . Co1 5_775 90.0(3) yes
O3 5_775 Co1 . Co1 5_775 47.8(3) yes
O1 5_775 Co1 . O6 3_576 86.0(4) yes
O3 3_576 Co1 . O6 3_576 92.9(4) yes
O3 5_775 Co1 . O6 3_576 103.4(5) yes
Co1 5_775 Co1 . O6 3_576 150.2(4) yes
O1 5_775 Co1 . Co1 7_756 143.5(3) yes
O3 3_576 Co1 . Co1 7_756 38.8(3) yes
O3 5_775 Co1 . Co1 7_756 83.6(2) yes
Co1 5_775 Co1 . Co1 7_756 62.56(3) yes
O6 3_576 Co1 . Co1 7_756 130.5(3) yes
O1 5_775 Co1 . Co1 3_576 125.7(3) yes
O3 3_576 Co1 . Co1 3_576 42.6(3) yes
O3 5_775 Co1 . Co1 3_576 39.3(2) yes
Co1 5_775 Co1 . Co1 3_576 62.56(3) yes
O6 3_576 Co1 . Co1 3_576 101.1(3) yes
O1 5_775 Co1 . O3 . 104.9(3) yes
O3 3_576 Co1 . O3 . 78.7(3) yes
O3 5_775 Co1 . O3 . 88.4(4) yes
Co1 5_775 Co1 . O3 . 44.0(3) yes
O6 3_576 Co1 . O3 . 164.5(4) yes
O1 5_775 Co1 . O4 . 86.3(4) yes
O3 3_576 Co1 . O4 . 105.8(4) yes
O3 5_775 Co1 . O4 . 162.2(4) yes
Co1 5_775 Co1 . O4 . 115.3(3) yes
O6 3_576 Co1 . O4 . 92.3(5) yes
Co1 7_756 Co1 . Co1 3_576 54.88(6) yes
Co1 7_756 Co1 . O3 . 39.93(18) yes
Co1 3_576 Co1 . O3 . 81.7(2) yes
Co1 7_756 Co1 . O4 . 92.5(3) yes
Co1 3_576 Co1 . O4 . 145.6(3) yes
O3 . Co1 . O4 . 77.7(4) yes
O7 15_554 Co2 . O7 11_674 94.9(7) yes
O7 15_554 Co2 . O2 5_775 99.5(5) yes
O7 11_674 Co2 . O2 5_775 121.6(5) yes
O7 15_554 Co2 . O2 . 121.6(5) yes
O7 11_674 Co2 . O2 . 99.5(5) yes
O2 5_775 Co2 . O2 . 118.6(5) yes
C2 . C1 . O1 . 116.7(13) yes
C2 . C1 . O2 . 121.5(14) yes
O1 . C1 . O2 . 121.8(13) yes
C1 . C2 . C3 . 113.6(13) yes
C1 . C2 . H21 . 111.5 no
C3 . C2 . H21 . 109.4 no
C1 . C2 . H22 . 105.8 no
C3 . C2 . H22 . 105.7 no
H21 . C2 . H22 . 110.5 no
C2 . C3 . C4 . 105.0(12) yes
C2 . C3 . C6 . 110.2(10) yes
C4 . C3 . C6 . 110.3(12) yes
C2 . C3 . O3 . 107.5(12) yes
C4 . C3 . O3 . 111.9(10) yes
C6 . C3 . O3 . 111.8(12) yes
C3 . C4 . C5 . 115.8(14) yes
C3 . C4 . H41 . 108.1 no
C5 . C4 . H41 . 106.8 no
C3 . C4 . H42 . 109.1 no
C5 . C4 . H42 . 107.7 no
H41 . C4 . H42 . 109.1 no
C4 . C5 . O6 . 118.1(15) yes
C4 . C5 . O7 . 120.7(13) yes
O6 . C5 . O7 . 121.1(13) yes
C3 . C6 . O4 . 118.2(13) yes
C3 . C6 . O5 . 116.3(16) yes
O4 . C6 . O5 . 125.2(16) yes
Co1 5_775 O1 . C1 . 121.8(8) yes
Co2 . O2 . C1 . 115.5(10) yes
Co1 . O3 . Co1 7_756 97.5(4) yes
Co1 . O3 . Co1 5_775 88.3(4) yes
Co1 7_756 O3 . Co1 5_775 101.9(4) yes
Co1 . O3 . C3 . 111.5(8) yes
Co1 7_756 O3 . C3 . 118.4(7) yes
Co1 5_775 O3 . C3 . 130.8(8) yes
Co1 . O4 . C6 . 117.8(10) yes
Co1 7_756 O6 . C5 . 121.4(10) yes
Co2 12_664 O7 . C5 . 122.2(10) yes

loop_
_geom_bond_atom_site_label_1
_geom_bond_site_symmetry_1
_geom_bond_atom_site_label_2
_geom_bond_site_symmetry_2
_geom_bond_distance
_geom_bond_publ_flag
Co1 . O1 5_775 2.145(8) yes
Co1 . O3 3_576 2.093(7) yes
Co1 . O3 5_775 2.069(10) yes
Co1 . Co1 5_775 2.979(4) yes
Co1 . O6 3_576 2.025(11) yes
Co1 . Co1 7_756 3.233(3) yes
Co1 . Co1 3_576 3.233(3) yes
Co1 . O3 . 2.207(11) yes
Co1 . O4 . 2.056(11) yes
Co2 . O7 15_554 1.985(11) yes
Co2 . O7 11_674 1.985(11) yes
Co2 . O2 5_775 1.960(10) yes
Co2 . O2 . 1.960(10) yes
C1 . C2 . 1.50(2) yes
C1 . O1 . 1.262(18) yes
C1 . O2 . 1.237(17) yes
C2 . C3 . 1.560(17) yes
C2 . H21 . 0.955 no
C2 . H22 . 0.941 no
C3 . C4 . 1.52(2) yes
C3 . C6 . 1.56(2) yes
C3 . O3 . 1.387(16) yes
C4 . C5 . 1.47(2) yes
C4 . H41 . 0.936 no
C4 . H42 . 0.937 no
C5 . O6 . 1.287(18) yes
C5 . O7 . 1.27(2) yes
C6 . O4 . 1.26(2) yes
C6 . O5 . 1.21(2) yes
